data_7205313
loop_
_publ_author_name
'Cheng, Xian'
'Liu, Tao'
'Duan, Xianying'
'Wang, Fangming'
'Meng, Qingjin'
'Lu, Changsheng'

_publ_section_title
;
 A novel 2D coordination polymer with unprecedented [Ag]7 chains and
 two 3D silver--organic frameworks constructed by
 methylenediisophthalic acid (H4MDIP) with strong Ag--Ag interactions
;
_journal_issue 5
_journal_name_full CrystEngComm
_journal_page_first 1314
_journal_paper_doi 10.1039/c0ce00360c
_journal_volume 13
_journal_year 2011
_chemical_formula_moiety '4(C14 H14 Ag N4), 2(C17 H10 O8), H4 O2'
_chemical_formula_sum 'C90 H80 Ag4 N16 O18'
_chemical_formula_weight 2105.18
_chemical_name_systematic
;
?
;
_space_group_IT_number 60
_symmetry_cell_setting orthorhombic
_symmetry_space_group_name_Hall '-P 2n 2ab'
_symmetry_space_group_name_H-M 'P b c n'
_atom_sites_solution_hydrogens geom
_atom_sites_solution_primary direct
_atom_sites_solution_secondary difmap
_audit_creation_method SHELXL-97
_cell_angle_alpha 90.00
_cell_angle_beta 90.00
_cell_angle_gamma 90.00
_cell_formula_units_Z 2
_cell_length_a 13.8500(12)
_cell_length_b 15.0646(13)
_cell_length_c 21.0658(18)
_cell_measurement_reflns_used 1039
_cell_measurement_temperature 291(2)
_cell_measurement_theta_max 23.43
_cell_measurement_theta_min 2.11
_cell_volume 4395.3(7)
_computing_cell_refinement SMART
_computing_data_collection 'SMART (Bruker, 2000)'
_computing_data_reduction 'SAINT (Bruker, 2000)'
_computing_molecular_graphics SHELXTL
_computing_publication_material SHELXTL
_computing_structure_refinement SHELXTL
_computing_structure_solution 'SHELXTL (Bruker, 2000)'
_diffrn_ambient_temperature 291(2)
_diffrn_measured_fraction_theta_full 1.000
_diffrn_measured_fraction_theta_max 1.000
_diffrn_measurement_device_type 'Bruker Smart Aepex CCD'
_diffrn_measurement_method 'phi and omega scans'
_diffrn_radiation_monochromator graphite
_diffrn_radiation_source 'fine-focus sealed tube'
_diffrn_radiation_type MoK\a
_diffrn_radiation_wavelength 0.71073
_diffrn_reflns_av_R_equivalents 0.0823
_diffrn_reflns_av_sigmaI/netI 0.0964
_diffrn_reflns_limit_h_max 17
_diffrn_reflns_limit_h_min -15
_diffrn_reflns_limit_k_max 18
_diffrn_reflns_limit_k_min -18
_diffrn_reflns_limit_l_max 25
_diffrn_reflns_limit_l_min -19
_diffrn_reflns_number 23087
_diffrn_reflns_theta_full 26.00
_diffrn_reflns_theta_max 26.00
_diffrn_reflns_theta_min 1.93
_exptl_absorpt_coefficient_mu 0.957
_exptl_absorpt_correction_T_max 0.8171
_exptl_absorpt_correction_T_min 0.7755
_exptl_absorpt_correction_type multi-scan
_exptl_absorpt_process_details 'SADABS; Bruker, 2000'
_exptl_crystal_colour colourless
_exptl_crystal_density_diffrn 1.591
_exptl_crystal_density_method 'not measured'
_exptl_crystal_description pin
_exptl_crystal_F_000 2128
_exptl_crystal_size_max 0.28
_exptl_crystal_size_mid 0.24
_exptl_crystal_size_min 0.22
_refine_diff_density_max 0.722
_refine_diff_density_min -1.151
_refine_diff_density_rms 0.121
_refine_ls_extinction_method none
_refine_ls_goodness_of_fit_ref 1.020
_refine_ls_hydrogen_treatment mixed
_refine_ls_matrix_type full
_refine_ls_number_parameters 294
_refine_ls_number_reflns 4325
_refine_ls_number_restraints 0
_refine_ls_restrained_S_all 1.020
_refine_ls_R_factor_all 0.1074
_refine_ls_R_factor_gt 0.0631
_refine_ls_shift/su_max 0.000
_refine_ls_shift/su_mean 0.000
_refine_ls_structure_factor_coef Fsqd
_refine_ls_weighting_details 'calc w=1/[\s^2^(Fo^2^)+(0.0731P)^2^+0.0000P] where P=(Fo^2^+2Fc^2^)/3'
_refine_ls_weighting_scheme calc
_refine_ls_wR_factor_gt 0.1335
_refine_ls_wR_factor_ref 0.1437
_reflns_number_gt 2798
_reflns_number_total 4325
_reflns_threshold_expression >2sigma(I)
_cod_data_source_file C0CE00360C.TXT
_cod_data_source_block 81117a
_cod_depositor_comments
;
The following automatic conversions were performed:
'_symmetry_cell_setting' value 'Orthorhombic' changed to 'orthorhombic'
according to '/home/saulius/struct/CIF-dictionaries/cif_core.dic'
dictionary named 'cif_core.dic' version 2.4.1 from 2010-06-29.

Automatic conversion script
Id: cif_fix_enum 1555 2011-01-17 13:19:09Z saulius 
;
_cod_original_sg_symbol_H-M 'Pbcn '
_cod_database_code 7205313

loop_
_symmetry_equiv_pos_as_xyz
'x, y, z'
'-x+1/2, -y+1/2, z+1/2'
'x+1/2, -y+1/2, -z'
'-x, y, -z+1/2'
'-x, -y, -z'
'x-1/2, y-1/2, -z-1/2'
'-x-1/2, y-1/2, z'
'x, -y, z-1/2'

loop_
_atom_site_label
_atom_site_type_symbol
_atom_site_fract_x
_atom_site_fract_y
_atom_site_fract_z
_atom_site_U_iso_or_equiv
_atom_site_adp_type
_atom_site_occupancy
_atom_site_symmetry_multiplicity
_atom_site_calc_flag
_atom_site_refinement_flags
_atom_site_disorder_assembly
_atom_site_disorder_group
Ag1 Ag 0.26771(3) 0.06377(3) 0.91692(2) 0.03077(17) Uani 1 1 d . . .
C1 C 0.4347(4) 0.1992(4) 0.9086(3) 0.0290(13) Uani 1 1 d . . .
H1 H 0.3925 0.2468 0.9038 0.035 Uiso 1 1 calc R . .
C2 C 0.5326(4) 0.2042(4) 0.9103(3) 0.0343(14) Uani 1 1 d . . .
H2 H 0.5697 0.2555 0.9070 0.041 Uiso 1 1 calc R . .
C3 C 0.4874(4) 0.0655(4) 0.9203(3) 0.0408(16) Uani 1 1 d . . .
H3 H 0.4898 0.0041 0.9250 0.049 Uiso 1 1 calc R . .
C4 C 0.6679(4) 0.0916(4) 0.9218(3) 0.0373(15) Uani 1 1 d . . .
H4A H 0.6711 0.0282 0.9295 0.045 Uiso 1 1 calc R . .
H4B H 0.6975 0.1213 0.9577 0.045 Uiso 1 1 calc R . .
C5 C 0.7265(4) 0.1136(4) 0.8611(3) 0.0364(15) Uani 1 1 d . . .
C6 C 0.6835(4) 0.1441(4) 0.8061(3) 0.0372(15) Uani 1 1 d . . .
H6 H 0.6167 0.1495 0.8036 0.045 Uiso 1 1 calc R . .
C7 C 0.7399(4) 0.1661(4) 0.7558(4) 0.0392(15) Uani 1 1 d . . .
H7 H 0.7120 0.1928 0.7205 0.047 Uiso 1 1 calc R . .
C8 C 0.8376(4) 0.1494(4) 0.7562(3) 0.0381(14) Uani 1 1 d . . .
H8 H 0.8741 0.1599 0.7199 0.046 Uiso 1 1 calc R . .
C9 C 0.8816(5) 0.1169(4) 0.8105(4) 0.0431(16) Uani 1 1 d . . .
H9 H 0.9480 0.1081 0.8118 0.052 Uiso 1 1 calc R . .
C10 C 0.8241(5) 0.0976(4) 0.8635(3) 0.0369(15) Uani 1 1 d . . .
C11 C 0.8695(5) 0.0627(4) 0.9257(3) 0.0394(15) Uani 1 1 d . . .
H11A H 0.8716 0.1104 0.9567 0.047 Uiso 1 1 calc R . .
H11B H 0.8294 0.0156 0.9428 0.047 Uiso 1 1 calc R . .
C12 C -0.0085(5) -0.0473(4) 0.8842(4) 0.0402(16) Uani 1 1 d . . .
H12 H -0.0512 -0.0882 0.8668 0.048 Uiso 1 1 calc R . .
H13 H 0.1220 -0.0995 0.8662 0.048 Uiso 1 1 d R . .
C13 C 0.0866(4) -0.0530(4) 0.8833(3) 0.0366(15) Uani 1 1 d . . .
C14 C 0.0469(5) 0.0700(4) 0.9314(4) 0.0421(16) Uani 1 1 d . . .
H14 H 0.0503 0.1239 0.9528 0.051 Uiso 1 1 calc R . .
C15 C 0.5076(5) 0.9123(3) 0.8087(3) 0.0337(14) Uani 1 1 d . . .
C16 C 0.5982(5) 0.8918(4) 0.8354(3) 0.0321(14) Uani 1 1 d . . .
H16 H 0.6546 0.9114 0.8160 0.038 Uiso 1 1 calc R . .
C17 C 0.6026(5) 0.8412(4) 0.8919(3) 0.0339(14) Uani 1 1 d . . .
C18 C 0.5190(4) 0.8087(4) 0.9200(3) 0.0361(14) Uani 1 1 d . . .
H18 H 0.5219 0.7760 0.9574 0.043 Uiso 1 1 calc R . .
C19 C 0.4286(5) 0.8267(4) 0.8901(3) 0.0344(14) Uani 1 1 d . . .
C20 C 0.4251(5) 0.8754(4) 0.8365(3) 0.0380(15) Uani 1 1 d . . .
H20 H 0.3655 0.8849 0.8173 0.046 Uiso 1 1 calc R . .
C21 C 0.3357(5) 0.7934(4) 0.9198(3) 0.0362(14) Uani 1 1 d . . .
C22 C 0.6975(5) 0.8269(4) 0.9253(3) 0.0331(13) Uani 1 1 d . . .
C23 C 0.5000 0.9680(5) 0.7500 0.0325(19) Uani 1 2 d S . .
H23A H 0.4436 1.0059 0.7532 0.039 Uiso 0.50 1 calc PR . .
H23B H 0.5564 1.0059 0.7468 0.039 Uiso 0.50 1 calc PR . .
N1 N 0.4081(4) 0.1103(3) 0.9154(3) 0.0420(14) Uani 1 1 d . . .
N2 N 0.5669(4) 0.1182(3) 0.9178(3) 0.0388(13) Uani 1 1 d . . .
N3 N -0.0334(4) 0.0292(4) 0.9153(3) 0.0370(12) Uani 1 1 d . . .
N4 N 0.1245(4) 0.0212(3) 0.9120(3) 0.0435(14) Uani 1 1 d . . .
O1 O 0.3453(3) 0.7438(3) 0.9684(2) 0.0354(10) Uani 1 1 d . . .
H1C H 0.2820 0.7309 0.9846 0.053 Uiso 1 1 d R . .
O2 O 0.2581(3) 0.8198(3) 0.8978(3) 0.0475(12) Uani 1 1 d . . .
O3 O 0.7723(3) 0.8664(3) 0.9042(2) 0.0421(11) Uani 1 1 d . . .
O4 O 0.6979(3) 0.7730(2) 0.9693(2) 0.0322(9) Uani 1 1 d . . .
O5 O 0.9200(6) 0.8415(5) 0.7504(5) 0.041(2) Uani 0.50 1 d P . .
H5B H 0.9407 0.8075 0.7796 0.062 Uiso 0.50 1 d PR . .
H5C H 0.8978 0.8104 0.7201 0.062 Uiso 0.50 1 d PR . .

loop_
_atom_site_aniso_label
_atom_site_aniso_U_11
_atom_site_aniso_U_22
_atom_site_aniso_U_33
_atom_site_aniso_U_23
_atom_site_aniso_U_13
_atom_site_aniso_U_12
Ag1 0.0295(3) 0.0286(2) 0.0342(3) -0.01159(18) 0.00995(18) -0.00353(17)
C1 0.029(3) 0.032(3) 0.027(4) -0.009(2) 0.005(2) -0.002(2)
C2 0.029(3) 0.030(3) 0.043(4) -0.017(3) 0.011(3) 0.002(2)
C3 0.031(3) 0.032(3) 0.060(5) -0.010(3) -0.002(3) -0.001(2)
C4 0.032(3) 0.032(3) 0.047(4) -0.002(3) 0.003(3) 0.001(2)
C5 0.032(3) 0.035(3) 0.042(4) -0.007(3) -0.001(3) -0.011(3)
C6 0.028(3) 0.045(3) 0.039(4) -0.014(3) 0.000(3) -0.001(3)
C7 0.042(3) 0.033(3) 0.043(4) -0.005(3) 0.007(3) 0.011(3)
C8 0.035(3) 0.041(3) 0.038(4) 0.001(3) 0.006(3) -0.008(3)
C9 0.042(4) 0.045(3) 0.042(5) 0.004(3) 0.010(3) 0.013(3)
C10 0.038(4) 0.041(3) 0.032(4) -0.006(3) 0.004(3) 0.009(3)
C11 0.050(4) 0.029(3) 0.039(4) 0.000(3) 0.001(3) 0.007(3)
C12 0.028(3) 0.036(3) 0.056(5) -0.002(3) -0.011(3) 0.007(2)
C13 0.027(3) 0.038(3) 0.045(4) -0.002(3) -0.007(3) -0.001(2)
C14 0.032(3) 0.041(3) 0.054(5) -0.004(3) 0.012(3) -0.007(3)
C15 0.040(3) 0.030(3) 0.032(4) -0.002(2) 0.006(3) 0.011(3)
C16 0.043(4) 0.039(3) 0.015(3) -0.009(2) -0.003(2) -0.001(3)
C17 0.041(4) 0.044(3) 0.016(3) -0.005(3) 0.000(2) -0.001(3)
C18 0.038(3) 0.030(3) 0.041(4) 0.002(3) 0.005(3) 0.006(2)
C19 0.043(4) 0.041(3) 0.019(4) -0.009(3) -0.002(3) -0.006(3)
C20 0.043(4) 0.043(3) 0.028(4) -0.002(3) 0.003(3) 0.002(3)
C21 0.038(3) 0.053(3) 0.018(3) 0.001(3) -0.003(3) 0.001(3)
C22 0.037(3) 0.049(3) 0.013(3) 0.001(2) 0.008(2) 0.005(3)
C23 0.037(4) 0.022(3) 0.039(6) 0.000 -0.004(4) 0.000
N1 0.030(3) 0.034(2) 0.062(4) -0.002(3) -0.009(3) -0.002(2)
N2 0.031(3) 0.029(2) 0.056(4) -0.017(2) 0.001(3) -0.0003(19)
N3 0.032(3) 0.046(3) 0.033(3) -0.003(2) 0.000(2) 0.001(2)
N4 0.031(3) 0.036(3) 0.063(4) -0.005(3) 0.003(3) -0.004(2)
O1 0.035(2) 0.045(2) 0.026(3) 0.0039(19) -0.0003(18) 0.0075(19)
O2 0.044(3) 0.053(3) 0.046(3) 0.022(2) -0.010(2) 0.000(2)
O3 0.048(3) 0.038(2) 0.040(3) 0.014(2) -0.011(2) -0.0159(19)
O4 0.030(2) 0.036(2) 0.031(3) 0.0047(18) 0.0012(18) -0.0032(16)
O5 0.045(5) 0.041(4) 0.037(6) -0.016(4) 0.009(4) 0.002(4)

loop_
_atom_type_symbol
_atom_type_description
_atom_type_scat_dispersion_real
_atom_type_scat_dispersion_imag
_atom_type_scat_source
C C 0.0033 0.0016 'International Tables Vol C Tables 4.2.6.8 and 6.1.1.4'
H H 0.0000 0.0000 'International Tables Vol C Tables 4.2.6.8 and 6.1.1.4'
N N 0.0061 0.0033 'International Tables Vol C Tables 4.2.6.8 and 6.1.1.4'
O O 0.0106 0.0060 'International Tables Vol C Tables 4.2.6.8 and 6.1.1.4'
Ag Ag -0.8971 1.1015 'International Tables Vol C Tables 4.2.6.8 and 6.1.1.4'

loop_
_geom_angle_atom_site_label_1
_geom_angle_atom_site_label_2
_geom_angle_atom_site_label_3
_geom_angle
_geom_angle_site_symmetry_1
_geom_angle_site_symmetry_3
_geom_angle_publ_flag
N1 Ag1 N4 175.8(3) . . ?
C2 C1 N1 108.3(5) . . ?
C2 C1 H1 125.9 . . ?
N1 C1 H1 125.9 . . ?
C1 C2 N2 107.0(5) . . ?
C1 C2 H2 126.5 . . ?
N2 C2 H2 126.5 . . ?
N1 C3 N2 112.3(5) . . ?
N1 C3 H3 123.8 . . ?
N2 C3 H3 123.8 . . ?
N2 C4 C5 113.4(5) . . ?
N2 C4 H4A 108.9 . . ?
C5 C4 H4A 108.9 . . ?
N2 C4 H4B 108.9 . . ?
C5 C4 H4B 108.9 . . ?
H4A C4 H4B 107.7 . . ?
C10 C5 C6 120.9(6) . . ?
C10 C5 C4 116.5(6) . . ?
C6 C5 C4 122.5(6) . . ?
C7 C6 C5 119.2(6) . . ?
C7 C6 H6 120.4 . . ?
C5 C6 H6 120.4 . . ?
C6 C7 C8 121.1(7) . . ?
C6 C7 H7 119.4 . . ?
C8 C7 H7 119.4 . . ?
C7 C8 C9 120.1(6) . . ?
C7 C8 H8 119.9 . . ?
C9 C8 H8 119.9 . . ?
C8 C9 C10 118.8(6) . . ?
C8 C9 H9 120.6 . . ?
C10 C9 H9 120.6 . . ?
C5 C10 C9 119.5(6) . . ?
C5 C10 C11 119.4(6) . . ?
C9 C10 C11 121.0(6) . . ?
N3 C11 C10 111.5(5) 1_655 . ?
N3 C11 H11A 109.3 1_655 . ?
C10 C11 H11A 109.3 . . ?
N3 C11 H11B 109.3 1_655 . ?
C10 C11 H11B 109.3 . . ?
H11A C11 H11B 108.0 . . ?
C13 C12 N3 108.3(6) . . ?
C13 C12 H12 125.9 . . ?
N3 C12 H12 125.9 . . ?
C12 C13 N4 108.7(5) . . ?
C12 C13 H13 125.7 . . ?
N4 C13 H13 125.6 . . ?
N3 C14 N4 109.6(6) . . ?
N3 C14 H14 125.2 . . ?
N4 C14 H14 125.2 . . ?
C20 C15 C16 118.3(6) . . ?
C20 C15 C23 120.7(5) . . ?
C16 C15 C23 120.9(5) . . ?
C15 C16 C17 119.4(6) . . ?
C15 C16 H16 120.3 . . ?
C17 C16 H16 120.3 . . ?
C18 C17 C16 120.8(6) . . ?
C18 C17 C22 118.6(6) . . ?
C16 C17 C22 120.5(6) . . ?
C17 C18 C19 118.5(6) . . ?
C17 C18 H18 120.8 . . ?
C19 C18 H18 120.8 . . ?
C20 C19 C18 120.3(6) . . ?
C20 C19 C21 119.7(6) . . ?
C18 C19 C21 119.9(6) . . ?
C19 C20 C15 122.5(6) . . ?
C19 C20 H20 118.7 . . ?
C15 C20 H20 118.7 . . ?
O2 C21 O1 125.5(6) . . ?
O2 C21 C19 118.4(6) . . ?
O1 C21 C19 115.9(6) . . ?
O4 C22 O3 124.4(6) . . ?
O4 C22 C17 116.7(6) . . ?
O3 C22 C17 118.7(5) . . ?
C15 C23 C15 111.9(6) 4_656 . ?
C15 C23 H23A 109.2 4_656 . ?
C15 C23 H23A 109.2 . . ?
C15 C23 H23B 109.2 4_656 . ?
C15 C23 H23B 109.2 . . ?
H23A C23 H23B 107.9 . . ?
C3 N1 C1 106.6(5) . . ?
C3 N1 Ag1 128.3(4) . . ?
C1 N1 Ag1 125.1(4) . . ?
C3 N2 C2 105.9(5) . . ?
C3 N2 C4 128.0(5) . . ?
C2 N2 C4 126.2(5) . . ?
C14 N3 C12 107.7(5) . . ?
C14 N3 C11 125.5(6) . 1_455 ?
C12 N3 C11 126.7(5) . 1_455 ?
C14 N4 C13 105.7(5) . . ?
C14 N4 Ag1 124.6(4) . . ?
C13 N4 Ag1 129.4(4) . . ?
C21 O1 H1C 108.0 . . ?
H5B O5 H5C 109.5 . . ?

loop_
_geom_bond_atom_site_label_1
_geom_bond_atom_site_label_2
_geom_bond_distance
_geom_bond_site_symmetry_2
_geom_bond_publ_flag
Ag1 N1 2.068(5) . ?
Ag1 N4 2.088(5) . ?
C1 C2 1.360(8) . ?
C1 N1 1.396(7) . ?
C1 H1 0.9300 . ?
C2 N2 1.389(7) . ?
C2 H2 0.9300 . ?
C3 N1 1.294(8) . ?
C3 N2 1.358(8) . ?
C3 H3 0.9300 . ?
C4 N2 1.458(8) . ?
C4 C5 1.550(9) . ?
C4 H4A 0.9700 . ?
C4 H4B 0.9700 . ?
C5 C10 1.374(9) . ?
C5 C6 1.382(9) . ?
C6 C7 1.358(9) . ?
C6 H6 0.9300 . ?
C7 C8 1.376(9) . ?
C7 H7 0.9300 . ?
C8 C9 1.386(10) . ?
C8 H8 0.9300 . ?
C9 C10 1.403(10) . ?
C9 H9 0.9300 . ?
C10 C11 1.545(9) . ?
C11 N3 1.454(8) 1_655 ?
C11 H11A 0.9700 . ?
C11 H11B 0.9700 . ?
C12 C13 1.320(9) . ?
C12 N3 1.369(8) . ?
C12 H12 0.9300 . ?
C13 N4 1.376(8) . ?
C13 H13 0.9275 . ?
C14 N3 1.315(8) . ?
C14 N4 1.365(8) . ?
C14 H14 0.9300 . ?
C15 C20 1.399(9) . ?
C15 C16 1.408(9) . ?
C15 C23 1.499(7) . ?
C16 C17 1.416(9) . ?
C16 H16 0.9300 . ?
C17 C18 1.389(9) . ?
C17 C22 1.505(9) . ?
C18 C19 1.428(9) . ?
C18 H18 0.9300 . ?
C19 C20 1.347(9) . ?
C19 C21 1.517(9) . ?
C20 H20 0.9300 . ?
C21 O2 1.237(8) . ?
C21 O1 1.273(7) . ?
C22 O4 1.233(7) . ?
C22 O3 1.275(8) . ?
C23 C15 1.499(7) 4_656 ?
C23 H23A 0.9700 . ?
C23 H23B 0.9700 . ?
N3 C11 1.454(8) 1_455 ?
O1 H1C 0.9602 . ?
O5 H5B 0.8500 . ?
O5 H5C 0.8500 . ?

loop_
_geom_hbond_atom_site_label_D
_geom_hbond_atom_site_label_H
_geom_hbond_atom_site_label_A
_geom_hbond_distance_DH
_geom_hbond_distance_HA
_geom_hbond_distance_DA
_geom_hbond_angle_DHA
_geom_hbond_site_symmetry_A
O1 H1C O4 0.96 1.52 2.440(6) 159.3 3_467

loop_
_geom_torsion_atom_site_label_1
_geom_torsion_atom_site_label_2
_geom_torsion_atom_site_label_3
_geom_torsion_atom_site_label_4
_geom_torsion
_geom_torsion_site_symmetry_1
_geom_torsion_site_symmetry_2
_geom_torsion_site_symmetry_3
_geom_torsion_site_symmetry_4
_geom_torsion_publ_flag
N1 C1 C2 N2 0.2(8) . . . . ?
N2 C4 C5 C10 174.5(5) . . . . ?
N2 C4 C5 C6 -8.3(8) . . . . ?
C10 C5 C6 C7 -6.0(9) . . . . ?
C4 C5 C6 C7 176.8(5) . . . . ?
C5 C6 C7 C8 7.2(9) . . . . ?
C6 C7 C8 C9 -5.8(9) . . . . ?
C7 C8 C9 C10 3.1(10) . . . . ?
C6 C5 C10 C9 3.4(9) . . . . ?
C4 C5 C10 C9 -179.3(6) . . . . ?
C6 C5 C10 C11 -179.5(5) . . . . ?
C4 C5 C10 C11 -2.2(8) . . . . ?
C8 C9 C10 C5 -1.9(9) . . . . ?
C8 C9 C10 C11 -179.0(6) . . . . ?
C5 C10 C11 N3 165.9(5) . . . 1_655 ?
C9 C10 C11 N3 -17.1(8) . . . 1_655 ?
N3 C12 C13 N4 -1.9(8) . . . . ?
C20 C15 C16 C17 -5.1(8) . . . . ?
C23 C15 C16 C17 178.2(5) . . . . ?
C15 C16 C17 C18 2.5(9) . . . . ?
C15 C16 C17 C22 -173.2(5) . . . . ?
C16 C17 C18 C19 0.7(9) . . . . ?
C22 C17 C18 C19 176.5(5) . . . . ?
C17 C18 C19 C20 -1.2(9) . . . . ?
C17 C18 C19 C21 -179.2(6) . . . . ?
C18 C19 C20 C15 -1.7(9) . . . . ?
C21 C19 C20 C15 176.3(6) . . . . ?
C16 C15 C20 C19 4.8(9) . . . . ?
C23 C15 C20 C19 -178.5(5) . . . . ?
C20 C19 C21 O2 -7.5(9) . . . . ?
C18 C19 C21 O2 170.5(6) . . . . ?
C20 C19 C21 O1 176.3(6) . . . . ?
C18 C19 C21 O1 -5.7(9) . . . . ?
C18 C17 C22 O4 13.4(9) . . . . ?
C16 C17 C22 O4 -170.9(5) . . . . ?
C18 C17 C22 O3 -170.9(6) . . . . ?
C16 C17 C22 O3 4.9(9) . . . . ?
C20 C15 C23 C15 -81.0(5) . . . 4_656 ?
C16 C15 C23 C15 95.6(5) . . . 4_656 ?
N2 C3 N1 C1 0.4(8) . . . . ?
N2 C3 N1 Ag1 -179.5(5) . . . . ?
C2 C1 N1 C3 -0.4(8) . . . . ?
C2 C1 N1 Ag1 179.5(5) . . . . ?
N4 Ag1 N1 C3 -124(3) . . . . ?
N4 Ag1 N1 C1 57(3) . . . . ?
N1 C3 N2 C2 -0.3(8) . . . . ?
N1 C3 N2 C4 180.0(7) . . . . ?
C1 C2 N2 C3 0.0(8) . . . . ?
C1 C2 N2 C4 179.7(6) . . . . ?
C5 C4 N2 C3 117.7(7) . . . . ?
C5 C4 N2 C2 -61.9(8) . . . . ?
N4 C14 N3 C12 -0.6(8) . . . . ?
N4 C14 N3 C11 -177.3(6) . . . 1_455 ?
C13 C12 N3 C14 1.6(8) . . . . ?
C13 C12 N3 C11 178.2(6) . . . 1_455 ?
N3 C14 N4 C13 -0.5(8) . . . . ?
N3 C14 N4 Ag1 172.7(5) . . . . ?
C12 C13 N4 C14 1.5(8) . . . . ?
C12 C13 N4 Ag1 -171.3(5) . . . . ?
N1 Ag1 N4 C14 -87(3) . . . . ?
N1 Ag1 N4 C13 85(3) . . . . ?
